data_9004028
loop_
_publ_author_name
'Bindi, L.'
'Downs, R. T.'
'Harlow, G. E.'
'Safonov, O. G.'
'Litvin, Y. A.'
'Perchuk, L. L.'
'Uchida, H.'
'Menchetti, S.'

_publ_section_title
;
 Compressibility of synthetic potassium-rich clinopyroxene:
 In situ high-pressure single-crystal X-ray study
 Sample: 939-1, P = 9.72 GPa
;
_journal_name_full 'American Mineralogist'
_journal_page_first 802
_journal_page_last 808
_journal_paper_doi 10.2138/am.2006.2031
_journal_volume 91
_journal_year 2006
_chemical_formula_sum 'Al0.19 Ca0.88 K0.12 Mg0.83 O6 Si1.98'
_chemical_name_mineral Diopside
_space_group_IT_number 15
_symmetry_space_group_name_Hall '-C 2yc'
_symmetry_space_group_name_H-M 'C 1 2/c 1'
_cell_angle_alpha 90
_cell_angle_beta 105.269
_cell_angle_gamma 90
_cell_length_a 9.4762
_cell_length_b 8.6541
_cell_length_c 5.1356
_cell_formula_units_Z 4
_cell_volume 406.293
_database_code_amcsd 0004152
_diffrn_ambient_pressure 9.72e+06
_exptl_crystal_density_diffrn 3.545
_cod_original_formula_sum '(Ca.88 K.12) Mg.83 Al.19 Si1.98 O6'
_cod_database_code 9004028

loop_
_space_group_symop_operation_xyz
x,y,z
1/2+x,1/2+y,z
x,-y,1/2+z
1/2+x,1/2-y,1/2+z
-x,y,1/2-z
1/2-x,1/2+y,1/2-z
-x,-y,-z
1/2-x,1/2-y,-z

loop_
_atom_site_label
_atom_site_fract_x
_atom_site_fract_y
_atom_site_fract_z
_atom_site_occupancy
_atom_site_U_iso_or_equiv
Ca2 0.00000 0.30580 0.25000 0.88000 0.01001
K2 0.00000 0.30580 0.25000 0.12000 0.01001
Mg1 0.00000 0.90980 0.25000 0.83000 0.00697
Al1 0.00000 0.90980 0.25000 0.17000 0.00697
Si 0.28620 0.09480 0.22470 0.99000 0.00671
Al 0.28620 0.09480 0.22470 0.01000 0.00671
O1 0.11240 0.08520 0.13850 1.00000 0.01089
O2 0.35880 0.25770 0.31700 1.00000 0.01178
O3 0.35410 0.02110 0.98720 1.00000 0.00912

loop_
_cod_related_entry_id
_cod_related_entry_database
_cod_related_entry_code
1 AMCSD 0004152
